data_7014837
loop_
_publ_author_name
'Gu, Shaojin'
'Xu, Daichao'
'Chen, Wanzhi'

_publ_section_title
;
 Heterobimetallic complexes containing an N-heterocyclic carbene based
 multidentate ligand and catalyzed tandem click/Sonogashira reactions.
;
_journal_issue 7
_journal_name_full 'Dalton transactions (Cambridge, England : 2003)'
_journal_page_first 1576
_journal_page_last 1583
_journal_paper_doi 10.1039/c0dt01211d
_journal_volume 40
_journal_year 2011
_chemical_formula_sum 'C46 H38 Cl2 F12 N12 O P2 Pd2'
_chemical_formula_weight 1348.52
_chemical_name_systematic
;
?
;
_space_group_IT_number 14
_symmetry_cell_setting monoclinic
_symmetry_space_group_name_Hall '-P 2ybc'
_symmetry_space_group_name_H-M 'P 1 21/c 1'
_atom_sites_solution_hydrogens geom
_atom_sites_solution_primary direct
_atom_sites_solution_secondary difmap
_audit_creation_method SHELXL-97
_cell_angle_alpha 90.00
_cell_angle_beta 97.390(2)
_cell_angle_gamma 90.00
_cell_formula_units_Z 4
_cell_length_a 8.3080(11)
_cell_length_b 23.423(2)
_cell_length_c 26.169(3)
_cell_measurement_temperature 298(2)
_cell_volume 5050.1(10)
_computing_cell_refinement 'Bruker SMART'
_computing_data_collection 'Bruker SMART'
_computing_data_reduction 'Bruker SHELXTL'
_computing_molecular_graphics 'Bruker SHELXTL'
_computing_publication_material 'Bruker SHELXTL'
_computing_structure_refinement 'Bruker SHELXTL'
_computing_structure_solution 'Bruker SHELXTL'
_diffrn_ambient_temperature 298(2)
_diffrn_measured_fraction_theta_full 0.997
_diffrn_measured_fraction_theta_max 0.997
_diffrn_radiation_monochromator graphite
_diffrn_radiation_source 'fine-focus sealed tube'
_diffrn_radiation_type MoK\a
_diffrn_radiation_wavelength 0.71073
_diffrn_reflns_av_R_equivalents 0.0389
_diffrn_reflns_av_sigmaI/netI 0.0510
_diffrn_reflns_limit_h_max 9
_diffrn_reflns_limit_h_min -9
_diffrn_reflns_limit_k_max 27
_diffrn_reflns_limit_k_min -27
_diffrn_reflns_limit_l_max 31
_diffrn_reflns_limit_l_min -22
_diffrn_reflns_number 25279
_diffrn_reflns_theta_full 25.01
_diffrn_reflns_theta_max 25.01
_diffrn_reflns_theta_min 1.57
_exptl_absorpt_coefficient_mu 0.977
_exptl_absorpt_correction_T_max 0.7582
_exptl_absorpt_correction_T_min 0.6787
_exptl_absorpt_correction_type multi-scan
_exptl_absorpt_process_details sadabs
_exptl_crystal_colour yellow
_exptl_crystal_density_diffrn 1.774
_exptl_crystal_density_method 'not measured'
_exptl_crystal_description block
_exptl_crystal_F_000 2680
_exptl_crystal_size_max 0.43
_exptl_crystal_size_mid 0.32
_exptl_crystal_size_min 0.30
_refine_diff_density_max 1.705
_refine_diff_density_min -1.617
_refine_diff_density_rms 0.158
_refine_ls_extinction_method none
_refine_ls_goodness_of_fit_ref 1.074
_refine_ls_hydrogen_treatment constr
_refine_ls_matrix_type full
_refine_ls_number_parameters 696
_refine_ls_number_reflns 8870
_refine_ls_number_restraints 0
_refine_ls_restrained_S_all 1.074
_refine_ls_R_factor_all 0.1166
_refine_ls_R_factor_gt 0.0791
_refine_ls_shift/su_max 0.001
_refine_ls_shift/su_mean 0.000
_refine_ls_structure_factor_coef Fsqd
_refine_ls_weighting_details 'calc w=1/[\s^2^(Fo^2^)+(0.0908P)^2^+61.1247P] where P=(Fo^2^+2Fc^2^)/3'
_refine_ls_weighting_scheme calc
_refine_ls_wR_factor_gt 0.2014
_refine_ls_wR_factor_ref 0.2360
_reflns_number_gt 6144
_reflns_number_total 8870
_reflns_threshold_expression >2sigma(I)
_cod_data_source_file C0DT01211D.TXT
_cod_data_source_block 080908d
_cod_depositor_comments
;
The following automatic conversions were performed:
'_symmetry_cell_setting' value 'Monoclinic' changed to 'monoclinic'
according to '/home/saulius/struct/CIF-dictionaries/cif_core.dic'
dictionary named 'cif_core.dic' version 2.4.1 from 2010-06-29.

Automatic conversion script
Id: cif_fix_enum 1555 2011-01-17 13:19:09Z saulius 
;
_cod_original_cell_volume 5050.1(9)
_cod_original_sg_symbol_H-M 'P2(1)/c '
_cod_database_code 7014837

loop_
_symmetry_equiv_pos_as_xyz
'x, y, z'
'-x, y+1/2, -z+1/2'
'-x, -y, -z'
'x, -y-1/2, z-1/2'

loop_
_atom_site_label
_atom_site_type_symbol
_atom_site_fract_x
_atom_site_fract_y
_atom_site_fract_z
_atom_site_U_iso_or_equiv
_atom_site_adp_type
_atom_site_occupancy
_atom_site_symmetry_multiplicity
_atom_site_calc_flag
_atom_site_refinement_flags
_atom_site_disorder_assembly
_atom_site_disorder_group
Pd1 Pd 0.28551(9) 0.26676(3) 0.40972(3) 0.0316(2) Uani 1 1 d . . .
Pd2 Pd -0.12773(10) 0.26094(3) 0.39488(3) 0.0445(3) Uani 1 1 d . . .
Cl1 Cl -0.1243(4) 0.29414(13) 0.31334(12) 0.0607(8) Uani 1 1 d . . .
Cl2 Cl -0.2516(5) 0.34286(14) 0.41344(14) 0.0733(10) Uani 1 1 d . . .
F1 F 1.1172(17) 0.4203(6) 0.6130(5) 0.163(5) Uani 1 1 d . . .
F2 F 0.8639(17) 0.3336(6) 0.6348(6) 0.157(5) Uani 1 1 d . . .
F3 F 1.0037(19) 0.3508(6) 0.5690(5) 0.160(5) Uani 1 1 d . . .
F4 F 0.8547(16) 0.4192(5) 0.5999(5) 0.138(4) Uani 1 1 d . . .
F5 F 0.9810(15) 0.4014(5) 0.6772(4) 0.132(4) Uani 1 1 d . . .
F6 F 1.1269(15) 0.3352(5) 0.6454(4) 0.135(5) Uani 1 1 d . . .
F7 F 0.3773(13) 0.3726(5) 0.1136(4) 0.119(4) Uani 1 1 d . . .
F8 F 0.1181(18) 0.4173(7) 0.1785(5) 0.168(6) Uani 1 1 d . . .
F9 F 0.3827(16) 0.3885(6) 0.1950(4) 0.145(5) Uani 1 1 d . . .
F10 F 0.1929(19) 0.3315(6) 0.1501(6) 0.169(6) Uani 1 1 d . . .
F11 F 0.1262(15) 0.4016(6) 0.0983(4) 0.141(4) Uani 1 1 d . . .
F12 F 0.3009(17) 0.4550(5) 0.1427(6) 0.166(5) Uani 1 1 d . . .
N1 N 0.1248(10) 0.1963(3) 0.3176(3) 0.0355(18) Uani 1 1 d . . .
N2 N 0.2726(10) 0.2659(3) 0.2996(3) 0.0364(18) Uani 1 1 d . . .
N3 N -0.0367(9) 0.1791(3) 0.3824(3) 0.0335(17) Uani 1 1 d . . .
N4 N -0.1679(10) 0.2220(3) 0.4627(3) 0.0383(19) Uani 1 1 d . . .
N5 N 0.2385(10) 0.3488(3) 0.3798(3) 0.041(2) Uani 1 1 d . . .
N6 N 0.3863(10) 0.1401(3) 0.4160(3) 0.0355(18) Uani 1 1 d . . .
N7 N 0.2895(10) 0.1731(4) 0.4822(3) 0.0394(19) Uani 1 1 d . . .
N8 N 0.4014(10) 0.0876(3) 0.3423(3) 0.0379(19) Uani 1 1 d . . .
N9 N 0.2883(12) -0.0051(4) 0.2857(4) 0.052(2) Uani 1 1 d . . .
N10 N 0.3594(10) 0.2958(3) 0.4854(3) 0.0385(19) Uani 1 1 d . . .
N11 N 0.560(3) 0.2471(10) 0.6960(9) 0.149(8) Uani 1 1 d . . .
N12 N 0.504(4) 0.9763(13) 0.0631(12) 0.208(13) Uani 1 1 d . . .
O1 O 0.3573(17) 0.9669(4) 0.3983(4) 0.107(4) Uani 1 1 d . . .
H1C H 0.3304 0.9774 0.3673 0.128 Uiso 1 1 d R . .
H1D H 0.4295 0.9411 0.3985 0.128 Uiso 1 1 d R . .
P1 P 0.9927(5) 0.37555(17) 0.62126(16) 0.0742(10) Uani 1 1 d . . .
P2 P 0.2427(6) 0.39297(18) 0.14826(14) 0.0803(12) Uani 1 1 d . . .
C1 C 0.2158(11) 0.2398(4) 0.3380(3) 0.034(2) Uani 1 1 d . . .
C2 C 0.2161(13) 0.2389(5) 0.2533(4) 0.046(3) Uani 1 1 d . . .
H2 H 0.2382 0.2496 0.2207 0.055 Uiso 1 1 calc R . .
C3 C 0.1256(13) 0.1954(5) 0.2642(4) 0.043(2) Uani 1 1 d . . .
H3 H 0.0729 0.1694 0.2409 0.052 Uiso 1 1 calc R . .
C4 C 0.0372(12) 0.1573(4) 0.3453(4) 0.038(2) Uani 1 1 d . . .
C5 C 0.0357(13) 0.0994(4) 0.3337(4) 0.044(2) Uani 1 1 d . . .
H5 H 0.0780 0.0865 0.3046 0.052 Uiso 1 1 calc R . .
C6 C -0.0270(13) 0.0620(4) 0.3649(4) 0.048(3) Uani 1 1 d . . .
H6 H -0.0288 0.0232 0.3573 0.058 Uiso 1 1 calc R . .
C7 C -0.0895(13) 0.0819(4) 0.4087(4) 0.047(3) Uani 1 1 d . . .
C8 C -0.0963(12) 0.1411(4) 0.4158(4) 0.039(2) Uani 1 1 d . . .
C9 C -0.1589(12) 0.1646(4) 0.4591(4) 0.039(2) Uani 1 1 d . . .
C10 C -0.2072(14) 0.1278(5) 0.4971(4) 0.051(3) Uani 1 1 d . . .
C11 C -0.2592(16) 0.1547(6) 0.5405(5) 0.061(3) Uani 1 1 d . . .
H11 H -0.2905 0.1325 0.5670 0.074 Uiso 1 1 calc R . .
C12 C -0.2641(16) 0.2134(6) 0.5440(5) 0.063(3) Uani 1 1 d . . .
H12 H -0.2951 0.2312 0.5730 0.076 Uiso 1 1 calc R . .
C13 C -0.2215(14) 0.2453(5) 0.5030(4) 0.052(3) Uani 1 1 d . . .
H13 H -0.2313 0.2849 0.5041 0.063 Uiso 1 1 calc R . .
C14 C -0.1446(15) 0.0463(5) 0.4484(5) 0.057(3) Uani 1 1 d . . .
H14 H -0.1431 0.0068 0.4446 0.069 Uiso 1 1 calc R . .
C15 C -0.1972(15) 0.0683(5) 0.4901(5) 0.059(3) Uani 1 1 d . . .
H15 H -0.2281 0.0440 0.5151 0.070 Uiso 1 1 calc R . .
C16 C 0.3692(13) 0.3183(4) 0.3061(4) 0.042(2) Uani 1 1 d . . .
H16A H 0.3899 0.3322 0.2727 0.051 Uiso 1 1 calc R . .
H16B H 0.4727 0.3103 0.3264 0.051 Uiso 1 1 calc R . .
C17 C 0.2804(12) 0.3632(4) 0.3326(4) 0.041(2) Uani 1 1 d . . .
C18 C 0.2403(14) 0.4148(5) 0.3115(4) 0.052(3) Uani 1 1 d . . .
H18 H 0.2721 0.4244 0.2798 0.062 Uiso 1 1 calc R . .
C19 C 0.1528(16) 0.4532(5) 0.3366(5) 0.059(3) Uani 1 1 d . . .
H19 H 0.1230 0.4884 0.3217 0.071 Uiso 1 1 calc R . .
C20 C 0.1106(16) 0.4387(5) 0.3836(5) 0.061(3) Uani 1 1 d . . .
H20 H 0.0540 0.4645 0.4017 0.073 Uiso 1 1 calc R . .
C21 C 0.1519(13) 0.3865(4) 0.4038(4) 0.047(3) Uani 1 1 d . . .
H21 H 0.1192 0.3764 0.4353 0.056 Uiso 1 1 calc R . .
C22 C 0.3290(11) 0.1887(4) 0.4354(3) 0.034(2) Uani 1 1 d . . .
C23 C 0.3752(13) 0.0947(4) 0.4493(4) 0.045(3) Uani 1 1 d . . .
H23 H 0.4027 0.0569 0.4438 0.054 Uiso 1 1 calc R . .
C24 C 0.3180(13) 0.1153(4) 0.4903(4) 0.046(3) Uani 1 1 d . . .
H24 H 0.3001 0.0948 0.5194 0.055 Uiso 1 1 calc R . .
C25 C 0.4485(12) 0.1346(4) 0.3676(4) 0.035(2) Uani 1 1 d . . .
C26 C 0.5456(12) 0.1760(4) 0.3505(4) 0.040(2) Uani 1 1 d . . .
H26 H 0.5731 0.2088 0.3696 0.048 Uiso 1 1 calc R . .
C27 C 0.6005(12) 0.1667(4) 0.3035(4) 0.043(2) Uani 1 1 d . . .
H27 H 0.6684 0.1934 0.2910 0.051 Uiso 1 1 calc R . .
C28 C 0.5562(12) 0.1184(4) 0.2749(4) 0.041(2) Uani 1 1 d . . .
C29 C 0.4524(12) 0.0792(4) 0.2961(4) 0.038(2) Uani 1 1 d . . .
C30 C 0.3945(13) 0.0304(4) 0.2663(4) 0.043(2) Uani 1 1 d . . .
C31 C 0.4445(14) 0.0219(5) 0.2170(4) 0.052(3) Uani 1 1 d . . .
C32 C 0.3805(16) -0.0257(5) 0.1883(5) 0.058(3) Uani 1 1 d . . .
H32 H 0.4110 -0.0332 0.1560 0.070 Uiso 1 1 calc R . .
C33 C 0.2744(17) -0.0603(6) 0.2083(5) 0.066(4) Uani 1 1 d . . .
H33 H 0.2312 -0.0919 0.1898 0.080 Uiso 1 1 calc R . .
C34 C 0.2298(17) -0.0482(5) 0.2571(5) 0.066(3) Uani 1 1 d . . .
H34 H 0.1548 -0.0720 0.2698 0.079 Uiso 1 1 calc R . .
C35 C 0.6099(14) 0.1064(5) 0.2258(4) 0.051(3) Uani 1 1 d . . .
H35 H 0.6829 0.1309 0.2129 0.061 Uiso 1 1 calc R . .
C36 C 0.5567(15) 0.0609(5) 0.1990(5) 0.055(3) Uani 1 1 d . . .
H36 H 0.5933 0.0541 0.1675 0.066 Uiso 1 1 calc R . .
C37 C 0.2211(13) 0.2131(5) 0.5165(4) 0.044(2) Uani 1 1 d . . .
H37A H 0.2135 0.1946 0.5492 0.053 Uiso 1 1 calc R . .
H37B H 0.1123 0.2237 0.5015 0.053 Uiso 1 1 calc R . .
C38 C 0.3230(12) 0.2662(4) 0.5256(4) 0.037(2) Uani 1 1 d . . .
C39 C 0.3744(14) 0.2835(5) 0.5755(4) 0.053(3) Uani 1 1 d . . .
H39 H 0.3498 0.2620 0.6033 0.063 Uiso 1 1 calc R . .
C40 C 0.4631(16) 0.3334(6) 0.5834(5) 0.062(3) Uani 1 1 d . . .
H40 H 0.4969 0.3462 0.6167 0.075 Uiso 1 1 calc R . .
C41 C 0.5011(15) 0.3640(5) 0.5418(5) 0.058(3) Uani 1 1 d . . .
H41 H 0.5608 0.3977 0.5461 0.070 Uiso 1 1 calc R . .
C42 C 0.4477(13) 0.3432(4) 0.4935(4) 0.045(2) Uani 1 1 d . . .
H42 H 0.4746 0.3631 0.4651 0.054 Uiso 1 1 calc R . .
C43 C 0.675(3) 0.2224(10) 0.6886(9) 0.123(7) Uani 1 1 d . . .
C44 C 0.828(3) 0.1937(11) 0.6803(9) 0.149(9) Uani 1 1 d . . .
H44A H 0.8870 0.2173 0.6590 0.223 Uiso 1 1 calc R . .
H44B H 0.8045 0.1577 0.6637 0.223 Uiso 1 1 calc R . .
H44C H 0.8934 0.1876 0.7130 0.223 Uiso 1 1 calc R . .
C45 C 0.374(5) 0.9857(14) 0.0424(15) 0.187(14) Uani 1 1 d . . .
C46 C 0.203(4) 0.9917(13) 0.0173(11) 0.179(12) Uani 1 1 d . . .
H46A H 0.2023 1.0032 -0.0179 0.269 Uiso 1 1 calc R . .
H46B H 0.1482 1.0200 0.0353 0.269 Uiso 1 1 calc R . .
H46C H 0.1479 0.9558 0.0185 0.269 Uiso 1 1 calc R . .

loop_
_atom_site_aniso_label
_atom_site_aniso_U_11
_atom_site_aniso_U_22
_atom_site_aniso_U_33
_atom_site_aniso_U_23
_atom_site_aniso_U_13
_atom_site_aniso_U_12
Pd1 0.0369(4) 0.0334(4) 0.0240(4) -0.0021(3) 0.0010(3) -0.0052(3)
Pd2 0.0454(5) 0.0396(5) 0.0485(5) 0.0006(4) 0.0063(4) -0.0008(4)
Cl1 0.071(2) 0.0545(17) 0.0562(17) 0.0105(14) 0.0062(15) 0.0070(15)
Cl2 0.086(2) 0.0533(18) 0.087(2) 0.0077(16) 0.036(2) 0.0174(17)
F1 0.161(12) 0.168(12) 0.163(12) 0.030(10) 0.033(10) -0.064(10)
F2 0.148(11) 0.127(10) 0.200(14) 0.010(9) 0.038(10) -0.018(9)
F3 0.200(14) 0.176(12) 0.097(8) -0.032(8) -0.010(8) 0.029(11)
F4 0.144(10) 0.118(9) 0.138(10) 0.009(7) -0.032(8) 0.039(8)
F5 0.152(10) 0.156(10) 0.094(7) 0.009(7) 0.032(7) 0.064(8)
F6 0.144(10) 0.172(11) 0.094(7) 0.022(7) 0.029(7) 0.096(9)
F7 0.120(8) 0.154(10) 0.083(6) -0.019(6) 0.016(6) 0.009(7)
F8 0.169(12) 0.212(15) 0.135(10) -0.031(10) 0.070(9) 0.040(11)
F9 0.157(11) 0.191(13) 0.083(7) 0.008(8) 0.001(7) 0.038(10)
F10 0.190(14) 0.116(9) 0.209(15) 0.046(10) 0.059(12) -0.011(9)
F11 0.139(10) 0.166(11) 0.108(8) -0.013(8) -0.017(7) 0.018(9)
F12 0.150(12) 0.111(9) 0.224(15) 0.004(10) -0.027(11) 0.006(8)
N1 0.039(5) 0.034(4) 0.032(4) -0.006(3) 0.001(3) -0.004(4)
N2 0.043(5) 0.039(4) 0.027(4) 0.000(3) 0.006(3) -0.006(4)
N3 0.033(4) 0.030(4) 0.038(4) 0.002(3) 0.003(3) -0.006(3)
N4 0.041(5) 0.039(5) 0.037(4) 0.002(4) 0.012(4) 0.000(4)
N5 0.046(5) 0.035(4) 0.041(5) 0.001(4) 0.004(4) -0.006(4)
N6 0.039(5) 0.033(4) 0.033(4) 0.000(3) 0.001(3) -0.003(3)
N7 0.045(5) 0.045(5) 0.028(4) 0.001(4) 0.005(4) -0.006(4)
N8 0.043(5) 0.036(4) 0.035(4) 0.003(4) 0.004(4) -0.001(4)
N9 0.060(6) 0.042(5) 0.057(6) -0.011(4) 0.019(5) -0.006(4)
N10 0.035(5) 0.043(5) 0.036(4) -0.009(4) 0.000(4) 0.002(4)
N11 0.135(18) 0.161(19) 0.143(18) 0.003(14) -0.009(14) 0.030(15)
N12 0.21(3) 0.18(2) 0.22(3) -0.02(2) -0.04(2) 0.05(2)
O1 0.186(13) 0.062(6) 0.080(7) 0.022(5) 0.047(8) 0.019(7)
P1 0.071(2) 0.072(2) 0.079(3) 0.014(2) 0.009(2) 0.005(2)
P2 0.124(4) 0.070(2) 0.046(2) 0.0032(17) 0.012(2) 0.009(2)
C1 0.037(5) 0.032(5) 0.032(5) 0.000(4) 0.003(4) 0.001(4)
C2 0.054(7) 0.053(6) 0.030(5) -0.006(5) 0.005(5) 0.001(5)
C3 0.049(6) 0.050(6) 0.029(5) -0.015(5) 0.001(4) 0.001(5)
C4 0.037(5) 0.040(5) 0.036(5) -0.007(4) -0.001(4) -0.004(4)
C5 0.043(6) 0.041(6) 0.046(6) -0.008(5) 0.006(5) -0.001(5)
C6 0.048(7) 0.034(5) 0.062(7) -0.007(5) 0.004(5) -0.002(5)
C7 0.046(6) 0.038(6) 0.056(7) 0.002(5) 0.006(5) -0.002(5)
C8 0.038(6) 0.036(5) 0.041(6) 0.003(4) 0.000(4) -0.001(4)
C9 0.039(6) 0.040(6) 0.040(6) 0.004(4) 0.012(4) -0.003(4)
C10 0.050(7) 0.053(7) 0.050(7) 0.010(5) 0.008(5) -0.001(5)
C11 0.064(8) 0.068(8) 0.056(7) 0.013(6) 0.018(6) 0.000(6)
C12 0.065(8) 0.071(9) 0.057(8) 0.001(6) 0.019(6) 0.013(7)
C13 0.053(7) 0.054(7) 0.050(7) 0.004(5) 0.008(5) 0.007(5)
C14 0.060(8) 0.042(6) 0.069(8) 0.007(6) 0.007(6) -0.008(5)
C15 0.060(8) 0.053(7) 0.064(8) 0.016(6) 0.012(6) -0.008(6)
C16 0.046(6) 0.043(6) 0.038(5) 0.002(4) 0.008(5) -0.008(5)
C17 0.042(6) 0.041(6) 0.040(6) 0.003(4) -0.002(5) -0.012(4)
C18 0.062(8) 0.047(6) 0.046(6) 0.009(5) 0.003(5) -0.010(6)
C19 0.067(8) 0.045(7) 0.064(8) 0.007(6) -0.001(6) -0.003(6)
C20 0.069(8) 0.043(7) 0.069(8) -0.001(6) 0.005(7) 0.003(6)
C21 0.049(6) 0.044(6) 0.048(6) -0.001(5) 0.005(5) -0.003(5)
C22 0.035(5) 0.037(5) 0.029(5) -0.002(4) -0.004(4) 0.001(4)
C23 0.055(7) 0.038(5) 0.040(6) 0.005(5) 0.000(5) -0.004(5)
C24 0.053(7) 0.044(6) 0.039(6) 0.008(5) 0.001(5) -0.006(5)
C25 0.039(5) 0.034(5) 0.032(5) 0.000(4) 0.001(4) -0.002(4)
C26 0.041(6) 0.036(5) 0.042(6) -0.004(4) -0.002(5) -0.006(4)
C27 0.040(6) 0.043(6) 0.045(6) 0.006(5) 0.007(5) -0.007(5)
C28 0.040(6) 0.042(6) 0.041(6) 0.001(4) 0.007(5) 0.003(5)
C29 0.038(6) 0.037(5) 0.039(5) -0.002(4) 0.007(4) 0.004(4)
C30 0.048(6) 0.040(6) 0.043(6) -0.004(5) 0.010(5) 0.006(5)
C31 0.056(7) 0.050(6) 0.050(7) -0.006(5) 0.006(5) 0.008(5)
C32 0.068(8) 0.054(7) 0.053(7) -0.017(6) 0.007(6) 0.011(6)
C33 0.071(9) 0.057(8) 0.069(9) -0.020(7) 0.003(7) 0.003(7)
C34 0.076(9) 0.055(7) 0.068(8) -0.012(6) 0.012(7) -0.011(7)
C35 0.054(7) 0.052(7) 0.050(7) 0.002(5) 0.017(5) 0.003(5)
C36 0.065(8) 0.053(7) 0.048(7) -0.004(5) 0.010(6) 0.009(6)
C37 0.049(6) 0.052(6) 0.033(5) -0.003(5) 0.010(5) -0.008(5)
C38 0.038(5) 0.044(6) 0.030(5) -0.008(4) 0.001(4) 0.003(4)
C39 0.060(7) 0.061(7) 0.036(6) -0.013(5) 0.002(5) -0.003(6)
C40 0.067(8) 0.072(8) 0.045(7) -0.020(6) -0.004(6) 0.002(7)
C41 0.063(8) 0.058(7) 0.052(7) -0.023(6) -0.001(6) -0.009(6)
C42 0.044(6) 0.047(6) 0.042(6) -0.009(5) 0.001(5) -0.007(5)
C43 0.13(2) 0.118(17) 0.112(17) -0.011(13) -0.006(15) 0.019(15)
C44 0.16(2) 0.16(2) 0.122(18) -0.022(16) -0.010(16) 0.037(19)
C45 0.20(4) 0.14(2) 0.21(4) -0.01(2) -0.02(3) 0.03(3)
C46 0.18(3) 0.19(3) 0.17(3) 0.00(2) 0.00(2) 0.05(2)

loop_
_atom_type_symbol
_atom_type_description
_atom_type_scat_dispersion_real
_atom_type_scat_dispersion_imag
_atom_type_scat_source
C C 0.0033 0.0016 'International Tables Vol C Tables 4.2.6.8 and 6.1.1.4'
H H 0.0000 0.0000 'International Tables Vol C Tables 4.2.6.8 and 6.1.1.4'
N N 0.0061 0.0033 'International Tables Vol C Tables 4.2.6.8 and 6.1.1.4'
F F 0.0171 0.0103 'International Tables Vol C Tables 4.2.6.8 and 6.1.1.4'
Pd Pd -0.9988 1.0072 'International Tables Vol C Tables 4.2.6.8 and 6.1.1.4'
P P 0.1023 0.0942 'International Tables Vol C Tables 4.2.6.8 and 6.1.1.4'
O O 0.0106 0.0060 'International Tables Vol C Tables 4.2.6.8 and 6.1.1.4'
Cl Cl 0.1484 0.1585 'International Tables Vol C Tables 4.2.6.8 and 6.1.1.4'

loop_
_geom_angle_atom_site_label_1
_geom_angle_atom_site_label_2
_geom_angle_atom_site_label_3
_geom_angle
_geom_angle_site_symmetry_1
_geom_angle_site_symmetry_3
_geom_angle_publ_flag
C22 Pd1 C1 92.7(4) . . ?
C22 Pd1 N5 178.0(3) . . ?
C1 Pd1 N5 85.4(3) . . ?
C22 Pd1 N10 87.7(3) . . ?
C1 Pd1 N10 179.6(3) . . ?
N5 Pd1 N10 94.2(3) . . ?
N4 Pd2 N3 80.3(3) . . ?
N4 Pd2 Cl2 93.6(2) . . ?
N3 Pd2 Cl2 172.3(2) . . ?
N4 Pd2 Cl1 169.2(3) . . ?
N3 Pd2 Cl1 96.7(2) . . ?
Cl2 Pd2 Cl1 88.41(12) . . ?
C1 N1 C3 109.5(8) . . ?
C1 N1 C4 125.8(8) . . ?
C3 N1 C4 124.6(8) . . ?
C1 N2 C2 109.9(8) . . ?
C1 N2 C16 123.1(8) . . ?
C2 N2 C16 126.9(8) . . ?
C4 N3 C8 117.1(8) . . ?
C4 N3 Pd2 132.8(6) . . ?
C8 N3 Pd2 108.9(6) . . ?
C13 N4 C9 119.8(9) . . ?
C13 N4 Pd2 128.0(7) . . ?
C9 N4 Pd2 111.4(6) . . ?
C21 N5 C17 118.3(9) . . ?
C21 N5 Pd1 120.8(7) . . ?
C17 N5 Pd1 120.5(7) . . ?
C22 N6 C23 110.7(8) . . ?
C22 N6 C25 126.2(8) . . ?
C23 N6 C25 123.1(8) . . ?
C22 N7 C24 110.2(8) . . ?
C22 N7 C37 122.7(8) . . ?
C24 N7 C37 127.1(8) . . ?
C25 N8 C29 117.7(8) . . ?
C34 N9 C30 117.9(10) . . ?
C38 N10 C42 119.0(9) . . ?
C38 N10 Pd1 120.5(6) . . ?
C42 N10 Pd1 120.5(7) . . ?
F3 P1 F1 90.9(9) . . ?
F3 P1 F2 95.1(9) . . ?
F1 P1 F2 173.9(9) . . ?
F3 P1 F6 90.6(7) . . ?
F1 P1 F6 90.6(8) . . ?
F2 P1 F6 90.1(8) . . ?
F3 P1 F4 93.1(7) . . ?
F1 P1 F4 88.9(8) . . ?
F2 P1 F4 90.0(8) . . ?
F6 P1 F4 176.2(7) . . ?
F3 P1 F5 179.5(8) . . ?
F1 P1 F5 89.5(8) . . ?
F2 P1 F5 84.5(8) . . ?
F6 P1 F5 89.0(6) . . ?
F4 P1 F5 87.3(6) . . ?
F8 P2 F10 97.8(9) . . ?
F8 P2 F11 89.8(8) . . ?
F10 P2 F11 90.4(9) . . ?
F8 P2 F12 86.4(9) . . ?
F10 P2 F12 175.5(9) . . ?
F11 P2 F12 88.1(8) . . ?
F8 P2 F9 96.1(8) . . ?
F10 P2 F9 95.2(8) . . ?
F11 P2 F9 171.2(8) . . ?
F12 P2 F9 85.8(8) . . ?
F8 P2 F7 174.7(8) . . ?
F10 P2 F7 87.0(7) . . ?
F11 P2 F7 88.1(6) . . ?
F12 P2 F7 88.6(8) . . ?
F9 P2 F7 85.5(6) . . ?
N2 C1 N1 106.8(8) . . ?
N2 C1 Pd1 118.9(7) . . ?
N1 C1 Pd1 134.2(7) . . ?
C3 C2 N2 107.6(9) . . ?
C2 C3 N1 106.2(9) . . ?
N3 C4 C5 123.2(9) . . ?
N3 C4 N1 116.4(8) . . ?
C5 C4 N1 120.4(9) . . ?
C6 C5 C4 119.7(10) . . ?
C5 C6 C7 119.6(10) . . ?
C6 C7 C8 117.6(10) . . ?
C6 C7 C14 125.4(10) . . ?
C8 C7 C14 116.9(10) . . ?
N3 C8 C7 122.0(9) . . ?
N3 C8 C9 116.9(8) . . ?
C7 C8 C9 121.1(9) . . ?
N4 C9 C10 122.4(9) . . ?
N4 C9 C8 118.1(8) . . ?
C10 C9 C8 119.5(9) . . ?
C15 C10 C11 125.1(11) . . ?
C15 C10 C9 118.9(10) . . ?
C11 C10 C9 115.9(10) . . ?
C12 C11 C10 120.8(11) . . ?
C11 C12 C13 118.2(12) . . ?
N4 C13 C12 122.8(11) . . ?
C15 C14 C7 122.0(11) . . ?
C14 C15 C10 121.5(11) . . ?
N2 C16 C17 110.2(8) . . ?
C18 C17 N5 120.7(10) . . ?
C18 C17 C16 123.2(10) . . ?
N5 C17 C16 116.1(9) . . ?
C17 C18 C19 120.6(11) . . ?
C20 C19 C18 118.7(11) . . ?
C21 C20 C19 119.5(12) . . ?
N5 C21 C20 122.1(11) . . ?
N7 C22 N6 104.5(8) . . ?
N7 C22 Pd1 120.3(7) . . ?
N6 C22 Pd1 135.2(7) . . ?
C24 C23 N6 106.8(9) . . ?
C23 C24 N7 107.8(9) . . ?
N8 C25 C26 125.2(9) . . ?
N8 C25 N6 113.6(8) . . ?
C26 C25 N6 121.2(8) . . ?
C25 C26 C27 117.0(9) . . ?
C28 C27 C26 121.0(9) . . ?
C27 C28 C29 116.8(9) . . ?
C27 C28 C35 123.5(10) . . ?
C29 C28 C35 119.7(9) . . ?
N8 C29 C28 122.3(9) . . ?
N8 C29 C30 118.9(9) . . ?
C28 C29 C30 118.8(9) . . ?
N9 C30 C31 122.3(10) . . ?
N9 C30 C29 118.3(9) . . ?
C31 C30 C29 119.3(10) . . ?
C32 C31 C30 117.4(11) . . ?
C32 C31 C36 123.3(11) . . ?
C30 C31 C36 119.3(10) . . ?
C33 C32 C31 119.3(11) . . ?
C32 C33 C34 119.4(12) . . ?
N9 C34 C33 123.6(13) . . ?
C36 C35 C28 120.7(11) . . ?
C35 C36 C31 122.0(11) . . ?
N7 C37 C38 111.8(8) . . ?
N10 C38 C39 121.5(10) . . ?
N10 C38 C37 119.2(8) . . ?
C39 C38 C37 119.4(9) . . ?
C38 C39 C40 118.9(11) . . ?
C41 C40 C39 119.7(11) . . ?
C42 C41 C40 117.5(11) . . ?
N10 C42 C41 123.4(11) . . ?
N11 C43 C44 177(3) . . ?
N12 C45 C46 174(4) . . ?

loop_
_geom_bond_atom_site_label_1
_geom_bond_atom_site_label_2
_geom_bond_distance
_geom_bond_site_symmetry_2
_geom_bond_publ_flag
Pd1 C22 1.966(9) . ?
Pd1 C1 1.993(9) . ?
Pd1 N5 2.094(8) . ?
Pd1 N10 2.109(8) . ?
Pd2 N4 2.060(8) . ?
Pd2 N3 2.102(8) . ?
Pd2 Cl2 2.260(3) . ?
Pd2 Cl1 2.275(3) . ?
F1 P1 1.507(12) . ?
F2 P1 1.528(13) . ?
F3 P1 1.498(12) . ?
F4 P1 1.583(11) . ?
F5 P1 1.599(11) . ?
F6 P1 1.534(10) . ?
F7 P2 1.601(11) . ?
F8 P2 1.495(12) . ?
F9 P2 1.580(12) . ?
F10 P2 1.501(13) . ?
F11 P2 1.537(11) . ?
F12 P2 1.543(14) . ?
N1 C1 1.339(12) . ?
N1 C3 1.400(12) . ?
N1 C4 1.423(12) . ?
N2 C1 1.315(12) . ?
N2 C2 1.393(12) . ?
N2 C16 1.464(12) . ?
N3 C4 1.315(12) . ?
N3 C8 1.384(12) . ?
N4 C13 1.316(14) . ?
N4 C9 1.351(12) . ?
N5 C21 1.345(13) . ?
N5 C17 1.367(13) . ?
N6 C22 1.357(12) . ?
N6 C23 1.386(12) . ?
N6 C25 1.435(12) . ?
N7 C22 1.356(12) . ?
N7 C24 1.386(13) . ?
N7 C37 1.463(13) . ?
N8 C25 1.319(12) . ?
N8 C29 1.346(12) . ?
N9 C34 1.312(15) . ?
N9 C30 1.356(13) . ?
N10 C38 1.328(13) . ?
N10 C42 1.332(13) . ?
N11 C43 1.15(3) . ?
N12 C45 1.16(4) . ?
C2 C3 1.318(15) . ?
C4 C5 1.391(14) . ?
C5 C6 1.345(15) . ?
C6 C7 1.398(15) . ?
C7 C8 1.400(14) . ?
C7 C14 1.452(15) . ?
C8 C9 1.417(14) . ?
C9 C10 1.413(14) . ?
C10 C15 1.409(16) . ?
C10 C11 1.413(16) . ?
C11 C12 1.379(18) . ?
C12 C13 1.390(17) . ?
C14 C15 1.331(17) . ?
C16 C17 1.504(14) . ?
C17 C18 1.352(15) . ?
C18 C19 1.374(17) . ?
C19 C20 1.366(17) . ?
C20 C21 1.360(16) . ?
C23 C24 1.320(15) . ?
C25 C26 1.372(13) . ?
C26 C27 1.383(14) . ?
C27 C28 1.381(14) . ?
C28 C29 1.421(14) . ?
C28 C35 1.441(14) . ?
C29 C30 1.432(14) . ?
C30 C31 1.420(15) . ?
C31 C32 1.409(16) . ?
C31 C36 1.428(17) . ?
C32 C33 1.351(18) . ?
C33 C34 1.404(17) . ?
C35 C36 1.319(16) . ?
C37 C38 1.505(14) . ?
C38 C39 1.382(14) . ?
C39 C40 1.383(17) . ?
C40 C41 1.374(18) . ?
C41 C42 1.372(14) . ?
C43 C44 1.48(3) . ?
C45 C46 1.50(4) . ?

loop_
_geom_torsion_atom_site_label_1
_geom_torsion_atom_site_label_2
_geom_torsion_atom_site_label_3
_geom_torsion_atom_site_label_4
_geom_torsion
_geom_torsion_site_symmetry_1
_geom_torsion_site_symmetry_2
_geom_torsion_site_symmetry_3
_geom_torsion_site_symmetry_4
_geom_torsion_publ_flag
N4 Pd2 N3 C4 -175.1(9) . . . . ?
Cl2 Pd2 N3 C4 147.2(15) . . . . ?
Cl1 Pd2 N3 C4 15.4(9) . . . . ?
N4 Pd2 N3 C8 18.3(6) . . . . ?
Cl2 Pd2 N3 C8 -19(2) . . . . ?
Cl1 Pd2 N3 C8 -151.2(6) . . . . ?
N3 Pd2 N4 C13 174.5(10) . . . . ?
Cl2 Pd2 N4 C13 -10.2(9) . . . . ?
Cl1 Pd2 N4 C13 -110.5(14) . . . . ?
N3 Pd2 N4 C9 -16.2(7) . . . . ?
Cl2 Pd2 N4 C9 159.1(7) . . . . ?
Cl1 Pd2 N4 C9 58.8(16) . . . . ?
C22 Pd1 N5 C21 144(10) . . . . ?
C1 Pd1 N5 C21 132.7(8) . . . . ?
N10 Pd1 N5 C21 -47.4(8) . . . . ?
C22 Pd1 N5 C17 -29(11) . . . . ?
C1 Pd1 N5 C17 -40.4(8) . . . . ?
N10 Pd1 N5 C17 139.5(7) . . . . ?
C22 Pd1 N10 C38 -37.1(8) . . . . ?
C1 Pd1 N10 C38 159(64) . . . . ?
N5 Pd1 N10 C38 143.3(7) . . . . ?
C22 Pd1 N10 C42 140.7(8) . . . . ?
C1 Pd1 N10 C42 -24(51) . . . . ?
N5 Pd1 N10 C42 -38.9(8) . . . . ?
C2 N2 C1 N1 0.5(11) . . . . ?
C16 N2 C1 N1 175.8(9) . . . . ?
C2 N2 C1 Pd1 177.0(7) . . . . ?
C16 N2 C1 Pd1 -7.7(12) . . . . ?
C3 N1 C1 N2 0.1(11) . . . . ?
C4 N1 C1 N2 -178.6(9) . . . . ?
C3 N1 C1 Pd1 -175.7(8) . . . . ?
C4 N1 C1 Pd1 5.6(15) . . . . ?
C22 Pd1 C1 N2 -133.6(8) . . . . ?
N5 Pd1 C1 N2 46.0(8) . . . . ?
N10 Pd1 C1 N2 31(51) . . . . ?
C22 Pd1 C1 N1 41.7(10) . . . . ?
N5 Pd1 C1 N1 -138.7(10) . . . . ?
N10 Pd1 C1 N1 -154(64) . . . . ?
C1 N2 C2 C3 -0.8(12) . . . . ?
C16 N2 C2 C3 -175.9(10) . . . . ?
N2 C2 C3 N1 0.8(12) . . . . ?
C1 N1 C3 C2 -0.6(11) . . . . ?
C4 N1 C3 C2 178.1(9) . . . . ?
C8 N3 C4 C5 10.1(14) . . . . ?
Pd2 N3 C4 C5 -155.6(8) . . . . ?
C8 N3 C4 N1 -168.2(8) . . . . ?
Pd2 N3 C4 N1 26.0(13) . . . . ?
C1 N1 C4 N3 40.0(13) . . . . ?
C3 N1 C4 N3 -138.5(9) . . . . ?
C1 N1 C4 C5 -138.4(10) . . . . ?
C3 N1 C4 C5 43.1(14) . . . . ?
N3 C4 C5 C6 -8.0(16) . . . . ?
N1 C4 C5 C6 170.3(9) . . . . ?
C4 C5 C6 C7 -0.3(16) . . . . ?
C5 C6 C7 C8 5.4(16) . . . . ?
C5 C6 C7 C14 -173.0(11) . . . . ?
C4 N3 C8 C7 -4.5(14) . . . . ?
Pd2 N3 C8 C7 164.5(8) . . . . ?
C4 N3 C8 C9 172.9(9) . . . . ?
Pd2 N3 C8 C9 -18.1(10) . . . . ?
C6 C7 C8 N3 -3.1(16) . . . . ?
C14 C7 C8 N3 175.5(9) . . . . ?
C6 C7 C8 C9 179.6(10) . . . . ?
C14 C7 C8 C9 -1.9(16) . . . . ?
C13 N4 C9 C10 0.7(16) . . . . ?
Pd2 N4 C9 C10 -169.6(8) . . . . ?
C13 N4 C9 C8 -178.3(10) . . . . ?
Pd2 N4 C9 C8 11.4(12) . . . . ?
N3 C8 C9 N4 5.0(14) . . . . ?
C7 C8 C9 N4 -177.5(10) . . . . ?
N3 C8 C9 C10 -174.0(9) . . . . ?
C7 C8 C9 C10 3.4(15) . . . . ?
N4 C9 C10 C15 178.7(11) . . . . ?
C8 C9 C10 C15 -2.3(16) . . . . ?
N4 C9 C10 C11 -2.6(16) . . . . ?
C8 C9 C10 C11 176.4(10) . . . . ?
C15 C10 C11 C12 179.7(13) . . . . ?
C9 C10 C11 C12 1.1(18) . . . . ?
C10 C11 C12 C13 2(2) . . . . ?
C9 N4 C13 C12 2.8(17) . . . . ?
Pd2 N4 C13 C12 171.3(9) . . . . ?
C11 C12 C13 N4 -4.1(19) . . . . ?
C6 C7 C14 C15 177.5(12) . . . . ?
C8 C7 C14 C15 -0.9(18) . . . . ?
C7 C14 C15 C10 2(2) . . . . ?
C11 C10 C15 C14 -179.0(12) . . . . ?
C9 C10 C15 C14 -0.4(19) . . . . ?
C1 N2 C16 C17 -54.0(12) . . . . ?
C2 N2 C16 C17 120.5(10) . . . . ?
C21 N5 C17 C18 2.2(15) . . . . ?
Pd1 N5 C17 C18 175.4(8) . . . . ?
C21 N5 C17 C16 -176.7(9) . . . . ?
Pd1 N5 C17 C16 -3.5(12) . . . . ?
N2 C16 C17 C18 -121.4(11) . . . . ?
N2 C16 C17 N5 57.4(11) . . . . ?
N5 C17 C18 C19 -1.7(17) . . . . ?
C16 C17 C18 C19 177.1(10) . . . . ?
C17 C18 C19 C20 1.5(18) . . . . ?
C18 C19 C20 C21 -1.8(19) . . . . ?
C17 N5 C21 C20 -2.5(16) . . . . ?
Pd1 N5 C21 C20 -175.7(9) . . . . ?
C19 C20 C21 N5 2.3(18) . . . . ?
C24 N7 C22 N6 -1.8(11) . . . . ?
C37 N7 C22 N6 -179.6(8) . . . . ?
C24 N7 C22 Pd1 174.9(7) . . . . ?
C37 N7 C22 Pd1 -2.9(12) . . . . ?
C23 N6 C22 N7 2.8(10) . . . . ?
C25 N6 C22 N7 -178.1(8) . . . . ?
C23 N6 C22 Pd1 -173.2(8) . . . . ?
C25 N6 C22 Pd1 5.9(15) . . . . ?
C1 Pd1 C22 N7 -140.5(8) . . . . ?
N5 Pd1 C22 N7 -152(10) . . . . ?
N10 Pd1 C22 N7 39.6(7) . . . . ?
C1 Pd1 C22 N6 35.0(10) . . . . ?
N5 Pd1 C22 N6 23(11) . . . . ?
N10 Pd1 C22 N6 -144.9(10) . . . . ?
C22 N6 C23 C24 -2.8(12) . . . . ?
C25 N6 C23 C24 178.1(9) . . . . ?
N6 C23 C24 N7 1.5(12) . . . . ?
C22 N7 C24 C23 0.2(12) . . . . ?
C37 N7 C24 C23 177.9(10) . . . . ?
C29 N8 C25 C26 0.1(15) . . . . ?
C29 N8 C25 N6 179.2(8) . . . . ?
C22 N6 C25 N8 -138.8(9) . . . . ?
C23 N6 C25 N8 40.3(13) . . . . ?
C22 N6 C25 C26 40.4(14) . . . . ?
C23 N6 C25 C26 -140.6(10) . . . . ?
N8 C25 C26 C27 -1.4(15) . . . . ?
N6 C25 C26 C27 179.6(9) . . . . ?
C25 C26 C27 C28 1.3(15) . . . . ?
C26 C27 C28 C29 0.0(15) . . . . ?
C26 C27 C28 C35 -179.9(10) . . . . ?
C25 N8 C29 C28 1.3(14) . . . . ?
C25 N8 C29 C30 -175.9(9) . . . . ?
C27 C28 C29 N8 -1.3(15) . . . . ?
C35 C28 C29 N8 178.5(10) . . . . ?
C27 C28 C29 C30 175.9(9) . . . . ?
C35 C28 C29 C30 -4.3(15) . . . . ?
C34 N9 C30 C31 -0.6(17) . . . . ?
C34 N9 C30 C29 176.8(11) . . . . ?
N8 C29 C30 N9 1.0(15) . . . . ?
C28 C29 C30 N9 -176.3(10) . . . . ?
N8 C29 C30 C31 178.5(9) . . . . ?
C28 C29 C30 C31 1.2(15) . . . . ?
N9 C30 C31 C32 -0.6(17) . . . . ?
C29 C30 C31 C32 -178.0(10) . . . . ?
N9 C30 C31 C36 179.9(11) . . . . ?
C29 C30 C31 C36 2.5(16) . . . . ?
C30 C31 C32 C33 0.9(17) . . . . ?
C36 C31 C32 C33 -179.7(12) . . . . ?
C31 C32 C33 C34 0.0(19) . . . . ?
C30 N9 C34 C33 1.6(19) . . . . ?
C32 C33 C34 N9 -1(2) . . . . ?
C27 C28 C35 C36 -176.4(11) . . . . ?
C29 C28 C35 C36 3.8(16) . . . . ?
C28 C35 C36 C31 0.1(18) . . . . ?
C32 C31 C36 C35 177.4(12) . . . . ?
C30 C31 C36 C35 -3.2(18) . . . . ?
C22 N7 C37 C38 -52.5(12) . . . . ?
C24 N7 C37 C38 130.1(10) . . . . ?
C42 N10 C38 C39 0.1(15) . . . . ?
Pd1 N10 C38 C39 178.0(8) . . . . ?
C42 N10 C38 C37 179.1(9) . . . . ?
Pd1 N10 C38 C37 -3.0(12) . . . . ?
N7 C37 C38 N10 53.8(13) . . . . ?
N7 C37 C38 C39 -127.2(10) . . . . ?
N10 C38 C39 C40 1.2(17) . . . . ?
C37 C38 C39 C40 -177.8(11) . . . . ?
C38 C39 C40 C41 -1.3(18) . . . . ?
C39 C40 C41 C42 0.1(19) . . . . ?
C38 N10 C42 C41 -1.4(16) . . . . ?
Pd1 N10 C42 C41 -179.3(9) . . . . ?
C40 C41 C42 N10 1.3(18) . . . . ?
